data_7713413
loop_
_publ_author_name
'Luo, Lisiteng'
'Wen, Xuemei'
'Cheng, Juan'
'Li, Jing'
'Zeng, Hongmei'
'Zou, Guohong'
'Lin, Zhien'

_publ_section_title
;
 Solvent-free synthesis of magnesium phosphite-oxalates showing
 second-harmonic generation responses
;
_journal_name_full 'Dalton Transactions'
_journal_paper_doi 10.1039/D3DT01885G
_journal_year 2023
_chemical_absolute_configuration ad
_chemical_formula_moiety 'C2 H4 Mg O10 P2, C2 H10 N2'
_chemical_formula_sum 'C4 H14 Mg N2 O10 P2'
_chemical_formula_weight 336.42
_space_group_crystal_system monoclinic
_space_group_IT_number 4
_space_group_name_Hall 'P 2yb'
_space_group_name_H-M_alt 'P 1 21 1'
_atom_sites_solution_hydrogens mixed
_atom_sites_solution_primary dual
_audit_creation_date 2022-06-07
_audit_creation_method
;
Olex2 1.5
(compiled 2022.04.07 svn.rca3783a0 for OlexSys, GUI svn.r6498)
;
_audit_update_record
;
2023-06-16 deposited with the CCDC.	2023-07-06 downloaded from the CCDC.
;
_cell_angle_alpha 90
_cell_angle_beta 93.714(2)
_cell_angle_gamma 90
_cell_formula_units_Z 2
_cell_length_a 7.3313(2)
_cell_length_b 9.0913(2)
_cell_length_c 8.7803(2)
_cell_measurement_reflns_used 4068
_cell_measurement_temperature 292.9(2)
_cell_measurement_theta_max 72.6690
_cell_measurement_theta_min 5.0430
_cell_volume 583.99(2)
_computing_cell_refinement
;
CrysAlisPro, Agilent Technologies,
Version 1.171.37.33 (release 27-03-2014 CrysAlis171 .NET)
(compiled Mar 27 2014,17:12:48)
;
_computing_data_collection
;
CrysAlisPro, Agilent Technologies,
Version 1.171.37.33 (release 27-03-2014 CrysAlis171 .NET)
(compiled Mar 27 2014,17:12:48)
;
_computing_data_reduction
;
CrysAlisPro, Agilent Technologies,
Version 1.171.37.33 (release 27-03-2014 CrysAlis171 .NET)
(compiled Mar 27 2014,17:12:48)
;
_computing_molecular_graphics 'Olex2 1.5 (Dolomanov et al., 2009)'
_computing_publication_material 'Olex2 1.5 (Dolomanov et al., 2009)'
_computing_structure_refinement 'SHELXL 2014/1 (Sheldrick, 2015)'
_computing_structure_solution 'SHELXT  (Sheldrick, 2015)'
_diffrn_ambient_environment air
_diffrn_ambient_temperature 292.9(2)
_diffrn_detector 'CCD plate'
_diffrn_detector_area_resol_mean 15.9595
_diffrn_detector_type EosS2
_diffrn_measured_fraction_theta_full 0.988
_diffrn_measured_fraction_theta_max 0.998
_diffrn_measurement_details
;
#__ type_ start__ end____ width___ exp.time_
  1 omega  -33.00  106.00   1.0000    1.0000
omega____ theta____ kappa____ phi______ frames
    -       36.5421    0.0000  -30.0000 139

#__ type_ start__ end____ width___ exp.time_
  2 omega   10.00  104.00   1.0000    1.0000
omega____ theta____ kappa____ phi______ frames
    -       36.5421   77.0000  -60.0000 94

#__ type_ start__ end____ width___ exp.time_
  3 omega  -31.00   53.00   1.0000    1.0000
omega____ theta____ kappa____ phi______ frames
    -       36.5421  -57.0000 -120.0000 84

#__ type_ start__ end____ width___ exp.time_
  4 omega   23.00   90.00   1.0000    1.0000
omega____ theta____ kappa____ phi______ frames
    -       36.5421 -125.0000   90.0000 67

#__ type_ start__ end____ width___ exp.time_
  5 omega   40.00   98.00   1.0000    2.7600
omega____ theta____ kappa____ phi______ frames
    -      108.0000  -45.0000   30.0000 58

#__ type_ start__ end____ width___ exp.time_
  6 omega   87.00  178.00   1.0000    2.7600
omega____ theta____ kappa____ phi______ frames
    -      108.0000   30.0000   60.0000 91

#__ type_ start__ end____ width___ exp.time_
  7 omega   91.00  176.00   1.0000    2.7600
omega____ theta____ kappa____ phi______ frames
    -      108.0000   45.0000  150.0000 85

#__ type_ start__ end____ width___ exp.time_
  8 omega   38.00   91.00   1.0000    2.7600
omega____ theta____ kappa____ phi______ frames
    -      108.0000  -30.0000  -30.0000 53

#__ type_ start__ end____ width___ exp.time_
  9 omega   38.00   91.00   1.0000    2.7600
omega____ theta____ kappa____ phi______ frames
    -      108.0000  -30.0000  150.0000 53

#__ type_ start__ end____ width___ exp.time_
 10 omega   38.00   91.00   1.0000    2.7600
omega____ theta____ kappa____ phi______ frames
    -      108.0000  -30.0000   30.0000 53

#__ type_ start__ end____ width___ exp.time_
 11 omega   39.00  109.00   1.0000    2.7600
omega____ theta____ kappa____ phi______ frames
    -      108.0000  -94.0000 -180.0000 70

#__ type_ start__ end____ width___ exp.time_
 12 omega   39.00  109.00   1.0000    2.7600
omega____ theta____ kappa____ phi______ frames
    -      108.0000  -94.0000  -90.0000 70

#__ type_ start__ end____ width___ exp.time_
 13 omega   40.00   98.00   1.0000    2.7600
omega____ theta____ kappa____ phi______ frames
    -      108.0000  -45.0000 -120.0000 58

#__ type_ start__ end____ width___ exp.time_
 14 omega   20.00  104.00   1.0000    1.0000
omega____ theta____ kappa____ phi______ frames
    -       36.5421   57.0000  150.0000 84

#__ type_ start__ end____ width___ exp.time_
 15 omega   10.00  104.00   1.0000    1.0000
omega____ theta____ kappa____ phi______ frames
    -       36.5421   77.0000 -150.0000 94

#__ type_ start__ end____ width___ exp.time_
 16 omega   20.00  104.00   1.0000    1.0000
omega____ theta____ kappa____ phi______ frames
    -       36.5421   57.0000   60.0000 84

#__ type_ start__ end____ width___ exp.time_
 17 omega  -31.00   53.00   1.0000    1.0000
omega____ theta____ kappa____ phi______ frames
    -       36.5421  -57.0000  150.0000 84

#__ type_ start__ end____ width___ exp.time_
 18 omega   81.00  176.00   1.0000    2.7600
omega____ theta____ kappa____ phi______ frames
    -      108.0000   77.0000 -120.0000 95

#__ type_ start__ end____ width___ exp.time_
 19 omega   87.00  178.00   1.0000    2.7600
omega____ theta____ kappa____ phi______ frames
    -      108.0000   30.0000 -120.0000 91

#__ type_ start__ end____ width___ exp.time_
 20 omega   39.00  109.00   1.0000    2.7600
omega____ theta____ kappa____ phi______ frames
    -      108.0000  -94.0000   30.0000 70

#__ type_ start__ end____ width___ exp.time_
 21 omega   91.00  176.00   1.0000    2.7600
omega____ theta____ kappa____ phi______ frames
    -      108.0000   45.0000    0.0000 85

#__ type_ start__ end____ width___ exp.time_
 22 omega   87.00  178.00   1.0000    2.7600
omega____ theta____ kappa____ phi______ frames
    -      108.0000   30.0000  -30.0000 91

#__ type_ start__ end____ width___ exp.time_
 23 omega   91.00  176.00   1.0000    2.7600
omega____ theta____ kappa____ phi______ frames
    -      108.0000   45.0000 -180.0000 85

#__ type_ start__ end____ width___ exp.time_
 24 omega   81.00  176.00   1.0000    2.7600
omega____ theta____ kappa____ phi______ frames
    -      108.0000   77.0000  -90.0000 95

#__ type_ start__ end____ width___ exp.time_
 25 omega   87.00  178.00   1.0000    2.7600
omega____ theta____ kappa____ phi______ frames
    -      108.0000   30.0000  120.0000 91
;
_diffrn_measurement_device 'four-circle diffractometer'
_diffrn_measurement_device_type 'New Gemini, Dual, Cu at zero, EosS2'
_diffrn_measurement_method '\w scans'
_diffrn_orient_matrix_UB_11 -0.1245716000
_diffrn_orient_matrix_UB_12 -0.0635014000
_diffrn_orient_matrix_UB_13 -0.1320147000
_diffrn_orient_matrix_UB_21 -0.1182576000
_diffrn_orient_matrix_UB_22 -0.0751973000
_diffrn_orient_matrix_UB_23 0.1161234000
_diffrn_orient_matrix_UB_31 -0.1217777000
_diffrn_orient_matrix_UB_32 0.1379541000
_diffrn_orient_matrix_UB_33 0.0025215000
_diffrn_radiation_monochromator graphite
_diffrn_radiation_probe x-ray
_diffrn_radiation_type 'Cu K\a'
_diffrn_radiation_wavelength 1.54184
_diffrn_reflns_av_R_equivalents 0.0343
_diffrn_reflns_av_unetI/netI 0.0360
_diffrn_reflns_Laue_measured_fraction_full 0.988
_diffrn_reflns_Laue_measured_fraction_max 0.998
_diffrn_reflns_limit_h_max 8
_diffrn_reflns_limit_h_min -8
_diffrn_reflns_limit_k_max 10
_diffrn_reflns_limit_k_min -10
_diffrn_reflns_limit_l_max 10
_diffrn_reflns_limit_l_min -10
_diffrn_reflns_number 5584
_diffrn_reflns_point_group_measured_fraction_full 0.936
_diffrn_reflns_point_group_measured_fraction_max 0.946
_diffrn_reflns_theta_full 67.684
_diffrn_reflns_theta_max 67.051
_diffrn_reflns_theta_min 7.019
_diffrn_source 'Enhance (Cu) X-ray Source'
_exptl_absorpt_coefficient_mu 4.495
_exptl_absorpt_correction_T_max 1.00000
_exptl_absorpt_correction_T_min 0.78061
_exptl_absorpt_correction_type multi-scan
_exptl_absorpt_process_details
;
CrysAlisPro, Agilent Technologies,
Version 1.171.37.33 (release 27-03-2014 CrysAlis171 .NET)
(compiled Mar 27 2014,17:12:48)
Empirical absorption correction using spherical harmonics,
 implemented in SCALE3 ABSPACK scaling algorithm.
;
_exptl_crystal_colour 'clear colourless'
_exptl_crystal_colour_lustre clear
_exptl_crystal_colour_primary colourless
_exptl_crystal_density_diffrn 1.913
_exptl_crystal_density_method 'not measured'
_exptl_crystal_description block
_exptl_crystal_F_000 348
_exptl_crystal_size_max 0.36
_exptl_crystal_size_mid 0.32
_exptl_crystal_size_min 0.28
_refine_diff_density_max 0.706
_refine_diff_density_min -0.471
_refine_diff_density_rms 0.110
_refine_ls_abs_structure_details
;
 Flack x determined using 822 quotients [(I+)-(I-)]/[(I+)+(I-)]
 (Parsons, Flack and Wagner, Acta Cryst. B69 (2013) 249-259).
;
_refine_ls_abs_structure_Flack 0.016(16)
_refine_ls_extinction_method none
_refine_ls_goodness_of_fit_ref 1.091
_refine_ls_hydrogen_treatment constr
_refine_ls_matrix_type full
_refine_ls_number_parameters 172
_refine_ls_number_reflns 1969
_refine_ls_number_restraints 1
_refine_ls_restrained_S_all 1.091
_refine_ls_R_factor_all 0.0458
_refine_ls_R_factor_gt 0.0452
_refine_ls_shift/su_max 0.000
_refine_ls_shift/su_mean 0.000
_refine_ls_structure_factor_coef Fsqd
_refine_ls_weighting_details 'w=1/[\s^2^(Fo^2^)+(0.0941P)^2^+0.0463P] where P=(Fo^2^+2Fc^2^)/3'
_refine_ls_weighting_scheme calc
_refine_ls_wR_factor_gt 0.1168
_refine_ls_wR_factor_ref 0.1184
_reflns_Friedel_coverage 0.772
_reflns_Friedel_fraction_full 0.876
_reflns_Friedel_fraction_max 0.885
_reflns_number_gt 1932
_reflns_number_total 1969
_reflns_threshold_expression 'I > 2\s(I)'
_cod_data_source_file d3dt01885g2.cif
_cod_data_source_block 1
_cod_database_code 7713413
_shelxl_version_number 2014-1
_shelx_space_group_comment
;
The symmetry employed for this shelxl refinement is uniquely defined
by the following loop, which should always be used as a source of
symmetry information in preference to the above space-group names.
They are only intended as comments.
;
_olex2_refinement_description
;
1. Fixed Uiso
 At 1.2 times of:
  All C(H,H) groups
 At 1.5 times of:
  All N(H,H,H) groups, All O(H) groups, All P(H) groups
2.a Riding coordinates:
 P1(H1), P2(H2)
2.b Secondary CH2 refined with riding coordinates:
 C3(H3A,H3B), C4(H4A,H4B)
2.c Me refined with riding coordinates:
 N1(H1A,H1B,H1C), N2(H2A,H2B,H2C)
2.d Tetrahedral OH refined with riding coordinates:
 O3(H3), O6(H6)
;
_olex2_submission_special_instructions 'No special instructions were received'

loop_
_space_group_symop_operation_xyz
'x, y, z'
'-x, y+1/2, -z'

loop_
_atom_site_label
_atom_site_type_symbol
_atom_site_fract_x
_atom_site_fract_y
_atom_site_fract_z
_atom_site_U_iso_or_equiv
_atom_site_adp_type
_atom_site_occupancy
_atom_site_site_symmetry_order
_atom_site_calc_flag
_atom_site_refinement_flags_posn
_atom_site_refinement_flags_adp
_atom_site_refinement_flags_occupancy
_atom_site_disorder_assembly
_atom_site_disorder_group
Mg1 Mg 0.2484(2) 0.71396(19) 0.55160(16) 0.0142(4) Uani 1 1 d . . . . .
P1 P 0.63579(16) 0.51597(14) 0.63744(13) 0.0165(3) Uani 1 1 d . . . . .
H1 H 0.7891 0.5776 0.6082 0.025 Uiso 1 1 d R U . . .
P2 P 0.12080(16) 0.41384(13) 0.36190(14) 0.0175(4) Uani 1 1 d . . . . .
H2 H 0.2816 0.3590 0.3942 0.026 Uiso 1 1 d R U . . .
O1 O 0.4882(5) 0.5943(5) 0.5440(4) 0.0233(9) Uani 1 1 d . . . . .
O2 O 0.6574(5) 0.3546(4) 0.6107(4) 0.0212(8) Uani 1 1 d . . . . .
O3 O 0.6057(7) 0.5469(5) 0.8105(5) 0.0390(11) Uani 1 1 d . . . . .
H3 H 0.6233 0.4712 0.8599 0.059 Uiso 1 1 calc R U . . .
O4 O 0.1360(5) 0.5771(5) 0.3828(4) 0.0200(8) Uani 1 1 d . . . . .
O5 O -0.0084(5) 0.3325(5) 0.4533(4) 0.0257(9) Uani 1 1 d . . . . .
O6 O 0.0696(7) 0.3808(5) 0.1874(5) 0.0363(11) Uani 1 1 d . . . . .
H6 H 0.1115 0.4456 0.1350 0.055 Uiso 1 1 calc R U . . .
O7 O 0.1652(5) 0.5783(4) 0.7351(4) 0.0223(8) Uani 1 1 d . . . . .
O8 O 0.1848(7) 0.5704(6) 0.9887(5) 0.0422(12) Uani 1 1 d . . . . .
O9 O 0.3509(5) 0.8317(4) 0.7460(4) 0.0217(8) Uani 1 1 d . . . . .
O10 O 0.3511(10) 0.8287(6) 0.9989(5) 0.0536(16) Uani 1 1 d . . . . .
N1 N 0.5233(6) 0.6231(6) 0.2237(5) 0.0240(10) Uani 1 1 d . . . . .
H1A H 0.4595 0.6163 0.3063 0.036 Uiso 1 1 calc R U . . .
H1B H 0.5476 0.5334 0.1901 0.036 Uiso 1 1 calc R U . . .
H1C H 0.4584 0.6723 0.1512 0.036 Uiso 1 1 calc R U . . .
N2 N 0.9825(7) 0.7939(6) 0.1823(6) 0.0253(10) Uani 1 1 d . . . . .
H2A H 1.0540 0.8049 0.1049 0.038 Uiso 1 1 calc R U . . .
H2B H 1.0406 0.7407 0.2553 0.038 Uiso 1 1 calc R U . . .
H2C H 0.9554 0.8818 0.2192 0.038 Uiso 1 1 calc R U . . .
C1 C 0.2120(7) 0.6266(7) 0.8640(6) 0.0219(11) Uani 1 1 d . . . . .
C2 C 0.3144(9) 0.7764(7) 0.8697(6) 0.0241(12) Uani 1 1 d . . . . .
C3 C 0.6979(9) 0.7026(8) 0.2630(7) 0.0313(13) Uani 1 1 d . . . . .
H3A H 0.7671 0.6497 0.3434 0.038 Uiso 1 1 calc R U . . .
H3B H 0.6708 0.7997 0.3015 0.038 Uiso 1 1 calc R U . . .
C4 C 0.8122(8) 0.7179(8) 0.1280(6) 0.0281(13) Uani 1 1 d . . . . .
H4A H 0.8398 0.6218 0.0873 0.034 Uiso 1 1 calc R U . . .
H4B H 0.7474 0.7747 0.0482 0.034 Uiso 1 1 calc R U . . .

loop_
_atom_site_aniso_label
_atom_site_aniso_U_11
_atom_site_aniso_U_22
_atom_site_aniso_U_33
_atom_site_aniso_U_23
_atom_site_aniso_U_13
_atom_site_aniso_U_12
Mg1 0.0173(8) 0.0123(8) 0.0131(7) 0.0001(7) 0.0011(5) 0.0004(6)
P1 0.0187(6) 0.0129(7) 0.0175(6) 0.0002(5) -0.0016(4) 0.0013(4)
P2 0.0186(6) 0.0128(7) 0.0214(6) -0.0006(5) 0.0045(5) -0.0015(5)
O1 0.0241(19) 0.026(2) 0.0205(17) 0.0026(16) 0.0035(14) 0.0092(15)
O2 0.0264(19) 0.016(2) 0.0216(17) -0.0026(15) 0.0064(14) 0.0027(15)
O3 0.071(3) 0.024(3) 0.0215(19) -0.0012(18) -0.0020(19) 0.018(2)
O4 0.0234(18) 0.017(2) 0.0188(15) -0.0017(15) -0.0020(12) -0.0014(15)
O5 0.027(2) 0.026(2) 0.0237(18) -0.0009(18) 0.0019(15) -0.0106(16)
O6 0.059(3) 0.026(2) 0.026(2) -0.0091(18) 0.0142(19) -0.020(2)
O7 0.0302(19) 0.019(2) 0.0182(16) -0.0003(16) 0.0036(13) -0.0049(16)
O8 0.064(3) 0.039(3) 0.025(2) 0.008(2) 0.013(2) -0.009(2)
O9 0.030(2) 0.015(2) 0.0200(18) -0.0004(15) 0.0005(14) -0.0027(15)
O10 0.107(5) 0.031(3) 0.022(2) -0.008(2) -0.010(2) -0.009(3)
N1 0.026(2) 0.023(3) 0.024(2) -0.0017(19) 0.0074(18) 0.0048(18)
N2 0.025(2) 0.025(3) 0.026(2) 0.001(2) -0.0014(18) -0.0004(19)
C1 0.024(3) 0.022(3) 0.021(2) 0.001(2) 0.007(2) 0.001(2)
C2 0.037(3) 0.021(3) 0.015(3) -0.001(2) 0.002(2) 0.005(2)
C3 0.034(3) 0.036(4) 0.023(3) -0.003(3) 0.003(2) -0.001(3)
C4 0.031(3) 0.033(4) 0.021(2) 0.001(3) 0.003(2) -0.004(3)

loop_
_atom_type_symbol
_atom_type_description
_atom_type_scat_dispersion_real
_atom_type_scat_dispersion_imag
_atom_type_scat_source
C C 0.0181 0.0091 'International Tables Vol C Tables 4.2.6.8 and 6.1.1.4'
H H 0.0000 0.0000 'International Tables Vol C Tables 4.2.6.8 and 6.1.1.4'
Mg Mg 0.1719 0.1771 'International Tables Vol C Tables 4.2.6.8 and 6.1.1.4'
N N 0.0311 0.0180 'International Tables Vol C Tables 4.2.6.8 and 6.1.1.4'
O O 0.0492 0.0322 'International Tables Vol C Tables 4.2.6.8 and 6.1.1.4'
P P 0.2955 0.4335 'International Tables Vol C Tables 4.2.6.8 and 6.1.1.4'

loop_
_geom_angle_atom_site_label_1
_geom_angle_atom_site_label_2
_geom_angle_atom_site_label_3
_geom_angle
_geom_angle_site_symmetry_1
_geom_angle_site_symmetry_3
_geom_angle_publ_flag
O1 Mg1 O7 90.32(16) . . ?
O1 Mg1 O9 91.94(16) . . ?
O1 Mg1 C2 92.60(16) . . ?
O2 Mg1 O1 88.87(16) 2_656 . ?
O2 Mg1 O7 174.94(18) 2_656 . ?
O2 Mg1 O9 97.27(17) 2_656 . ?
O2 Mg1 C2 120.50(19) 2_656 . ?
O4 Mg1 O1 87.74(17) . . ?
O4 Mg1 O2 90.78(16) . 2_656 ?
O4 Mg1 O7 94.18(16) . . ?
O4 Mg1 O9 171.94(17) . . ?
O4 Mg1 C2 148.72(19) . . ?
O5 Mg1 O1 176.95(16) 2_556 . ?
O5 Mg1 O2 89.13(17) 2_556 2_656 ?
O5 Mg1 O4 89.98(17) 2_556 . ?
O5 Mg1 O7 91.86(16) 2_556 . ?
O5 Mg1 O9 90.60(17) 2_556 . ?
O5 Mg1 C2 90.40(17) 2_556 . ?
O7 Mg1 C2 54.54(17) . . ?
O9 Mg1 O7 77.77(15) . . ?
O9 Mg1 C2 23.24(17) . . ?
O1 P1 H1 106.9 . . ?
O1 P1 O2 117.5(2) . . ?
O1 P1 O3 107.6(2) . . ?
O2 P1 H1 106.9 . . ?
O2 P1 O3 110.5(2) . . ?
O3 P1 H1 106.9 . . ?
O4 P2 H2 107.2 . . ?
O4 P2 O6 108.5(2) . . ?
O5 P2 H2 107.2 . . ?
O5 P2 O4 118.3(2) . . ?
O5 P2 O6 108.1(2) . . ?
O6 P2 H2 107.2 . . ?
P1 O1 Mg1 144.8(2) . . ?
P1 O2 Mg1 139.4(2) . 2_646 ?
P1 O3 H3 109.5 . . ?
P2 O4 Mg1 135.0(2) . . ?
P2 O5 Mg1 145.7(2) . 2_546 ?
P2 O6 H6 109.5 . . ?
C1 O7 Mg1 113.9(4) . . ?
C2 O9 Mg1 114.6(4) . . ?
H1A N1 H1B 109.5 . . ?
H1A N1 H1C 109.5 . . ?
H1B N1 H1C 109.5 . . ?
C3 N1 H1A 109.5 . . ?
C3 N1 H1B 109.5 . . ?
C3 N1 H1C 109.5 . . ?
H2A N2 H2B 109.5 . . ?
H2A N2 H2C 109.5 . . ?
H2B N2 H2C 109.5 . . ?
C4 N2 H2A 109.5 . . ?
C4 N2 H2B 109.5 . . ?
C4 N2 H2C 109.5 . . ?
O7 C1 C2 116.3(5) . . ?
O8 C1 O7 127.7(6) . . ?
O8 C1 C2 116.0(5) . . ?
O9 C2 Mg1 42.1(3) . . ?
O9 C2 O10 126.7(7) . . ?
O9 C2 C1 117.2(5) . . ?
O10 C2 Mg1 168.4(5) . . ?
O10 C2 C1 116.1(6) . . ?
C1 C2 Mg1 75.1(3) . . ?
N1 C3 H3A 109.2 . . ?
N1 C3 H3B 109.2 . . ?
N1 C3 C4 112.1(5) . . ?
H3A C3 H3B 107.9 . . ?
C4 C3 H3A 109.2 . . ?
C4 C3 H3B 109.2 . . ?
N2 C4 C3 106.9(5) . . ?
N2 C4 H4A 110.3 . . ?
N2 C4 H4B 110.3 . . ?
C3 C4 H4A 110.3 . . ?
C3 C4 H4B 110.3 . . ?
H4A C4 H4B 108.6 . . ?

loop_
_geom_bond_atom_site_label_1
_geom_bond_atom_site_label_2
_geom_bond_distance
_geom_bond_site_symmetry_2
_geom_bond_publ_flag
Mg1 O1 2.072(4) . ?
Mg1 O2 2.066(4) 2_656 ?
Mg1 O4 2.065(4) . ?
Mg1 O5 2.061(4) 2_556 ?
Mg1 O7 2.148(4) . ?
Mg1 O9 2.111(4) . ?
Mg1 C2 2.861(6) . ?
P1 H1 1.2963 . ?
P1 O1 1.496(4) . ?
P1 O2 1.496(4) . ?
P1 O3 1.575(4) . ?
P2 H2 1.2945 . ?
P2 O4 1.499(4) . ?
P2 O5 1.479(4) . ?
P2 O6 1.582(4) . ?
O2 Mg1 2.066(4) 2_646 ?
O3 H3 0.8200 . ?
O5 Mg1 2.061(4) 2_546 ?
O6 H6 0.8200 . ?
O7 C1 1.241(7) . ?
O8 C1 1.236(7) . ?
O9 C2 1.242(7) . ?
O10 C2 1.243(8) . ?
N1 H1A 0.8900 . ?
N1 H1B 0.8900 . ?
N1 H1C 0.8900 . ?
N1 C3 1.491(8) . ?
N2 H2A 0.8900 . ?
N2 H2B 0.8900 . ?
N2 H2C 0.8900 . ?
N2 C4 1.479(8) . ?
C1 C2 1.554(9) . ?
C3 H3A 0.9700 . ?
C3 H3B 0.9700 . ?
C3 C4 1.501(7) . ?
C4 H4A 0.9700 . ?
C4 H4B 0.9700 . ?

loop_
_geom_hbond_atom_site_label_D
_geom_hbond_atom_site_label_H
_geom_hbond_atom_site_label_A
_geom_hbond_distance_DH
_geom_hbond_distance_HA
_geom_hbond_distance_DA
_geom_hbond_angle_DHA
_geom_hbond_site_symmetry_A
N1 H1A O1 0.89 2.09 2.853(6) 142.7 .
N1 H1B O9 0.89 2.04 2.813(7) 144.0 2_646
N1 H1C O10 0.89 2.07 2.942(8) 165.8 1_554
N2 H2B O4 0.89 1.96 2.827(6) 163.6 1_655
N2 H2C O7 0.89 2.04 2.913(7) 165.0 2_656

loop_
_geom_torsion_atom_site_label_1
_geom_torsion_atom_site_label_2
_geom_torsion_atom_site_label_3
_geom_torsion_atom_site_label_4
_geom_torsion
_geom_torsion_site_symmetry_1
_geom_torsion_site_symmetry_2
_geom_torsion_site_symmetry_3
_geom_torsion_site_symmetry_4
_geom_torsion_publ_flag
Mg1 O7 C1 O8 -178.9(5) . . . . ?
Mg1 O7 C1 C2 2.1(6) . . . . ?
Mg1 O9 C2 O10 -176.0(6) . . . . ?
Mg1 O9 C2 C1 3.8(7) . . . . ?
O1 P1 O2 Mg1 72.7(4) . . . 2_646 ?
O2 P1 O1 Mg1 118.2(4) . . . . ?
O3 P1 O1 Mg1 -7.2(6) . . . . ?
O3 P1 O2 Mg1 -163.3(4) . . . 2_646 ?
O4 P2 O5 Mg1 112.0(5) . . . 2_546 ?
O5 P2 O4 Mg1 72.8(4) . . . . ?
O6 P2 O4 Mg1 -163.7(3) . . . . ?
O6 P2 O5 Mg1 -11.8(6) . . . 2_546 ?
O7 C1 C2 Mg1 -1.5(4) . . . . ?
O7 C1 C2 O9 -4.1(8) . . . . ?
O7 C1 C2 O10 175.8(6) . . . . ?
O8 C1 C2 Mg1 179.4(5) . . . . ?
O8 C1 C2 O9 176.7(5) . . . . ?
O8 C1 C2 O10 -3.4(9) . . . . ?
N1 C3 C4 N2 -178.4(5) . . . . ?
